data_7017135
loop_
_publ_author_name
'Scott, Syn\/ove \/O'
'Gavey, Emma L.'
'Lind, Samuel J.'
'Gordon, Keith C.'
'Crowley, James D.'

_publ_section_title
;
 Self-assembled palladium(ii) "click" cages: synthesis, structural
 modification and stability.
;
_journal_issue 45
_journal_name_full 'Dalton transactions (Cambridge, England : 2003)'
_journal_page_first 12117
_journal_page_last 12124
_journal_paper_doi 10.1039/c1dt10551e
_journal_volume 40
_journal_year 2011
_chemical_formula_moiety 'C26 H24 N6 O2'
_chemical_formula_sum 'C26 H24 N6 O2'
_chemical_formula_weight 452.51
_chemical_name_common di-triazole
_space_group_IT_number 7
_symmetry_cell_setting monoclinic
_symmetry_space_group_name_Hall 'P -2yc'
_symmetry_space_group_name_H-M 'P 1 c 1'
_atom_sites_solution_hydrogens geom
_atom_sites_solution_primary direct
_atom_sites_solution_secondary difmap
_audit_creation_method SHELXL-97
_cell_angle_alpha 90.000(0)
_cell_angle_beta 101.318(33)
_cell_angle_gamma 90.000(0)
_cell_formula_units_Z 2
_cell_length_a 20.910(6)
_cell_length_b 5.727(4)
_cell_length_c 9.4091(12)
_cell_measurement_reflns_used 20729
_cell_measurement_temperature 89(2)
_cell_measurement_theta_max 24.379
_cell_measurement_theta_min 2.982
_cell_volume 1104.8(9)
_computing_cell_refinement 'APEX2 and SAINT (Bruker, 2007)'
_computing_data_collection 'APEX2 (Bruker, 2007)'
_computing_data_reduction 'SAINT (Bruker, 2007)'
_computing_molecular_graphics
;
ORTEP-3 (Farrugia, 1997) &
Mercury (Macrae et al., 2006)
;
_computing_publication_material
;
SHELXTL-97 (Sheldrick, 2008) &
enCIFer (Allen et al., 2004)
;
_computing_structure_refinement 'SHELXL-97 (Sheldrick, 2008)'
_computing_structure_solution 'SHELXL-97 (Sheldrick, 2008)'
_diffrn_ambient_temperature 89(2)
_diffrn_measured_fraction_theta_full 0.997
_diffrn_measured_fraction_theta_max 0.997
_diffrn_measurement_device_type 'Bruker APEX-II CCD'
_diffrn_measurement_method '\f and \w scans'
_diffrn_radiation_monochromator graphite
_diffrn_radiation_source 'fine-focus sealed tube'
_diffrn_radiation_type MoK\a
_diffrn_radiation_wavelength 0.71069
_diffrn_reflns_av_R_equivalents 0.0481
_diffrn_reflns_av_sigmaI/netI 0.0312
_diffrn_reflns_limit_h_max 25
_diffrn_reflns_limit_h_min -25
_diffrn_reflns_limit_k_max 6
_diffrn_reflns_limit_k_min -6
_diffrn_reflns_limit_l_max 11
_diffrn_reflns_limit_l_min -11
_diffrn_reflns_number 31245
_diffrn_reflns_theta_full 25.50
_diffrn_reflns_theta_max 25.50
_diffrn_reflns_theta_min 0.99
_diffrn_standards_number 0
_exptl_absorpt_coefficient_mu 0.090
_exptl_absorpt_correction_T_max 0.996
_exptl_absorpt_correction_T_min 0.983
_exptl_absorpt_correction_type multi-scan
_exptl_absorpt_process_details 'SADABS (Bruker, 2007)'
_exptl_crystal_colour colourless
_exptl_crystal_density_diffrn 1.360
_exptl_crystal_density_method 'not measured'
_exptl_crystal_description needle
_exptl_crystal_F_000 476
_exptl_crystal_size_max 0.68
_exptl_crystal_size_mid 0.43
_exptl_crystal_size_min 0.15
_refine_diff_density_max 0.129
_refine_diff_density_min -0.163
_refine_diff_density_rms 0.041
_refine_ls_abs_structure_details 'Flack H D (1983), Acta Cryst. A39, 876-881'
_refine_ls_abs_structure_Flack -0.4(10)
_refine_ls_extinction_method none
_refine_ls_goodness_of_fit_ref 1.116
_refine_ls_hydrogen_treatment constr
_refine_ls_matrix_type full
_refine_ls_number_parameters 309
_refine_ls_number_reflns 4074
_refine_ls_number_restraints 2
_refine_ls_restrained_S_all 1.116
_refine_ls_R_factor_all 0.0368
_refine_ls_R_factor_gt 0.0315
_refine_ls_shift/su_max 0.000
_refine_ls_shift/su_mean 0.000
_refine_ls_structure_factor_coef Fsqd
_refine_ls_weighting_details 'calc w=1/[\s^2^(Fo^2^)+(0.0517P)^2^+0.0070P] where P=(Fo^2^+2Fc^2^)/3'
_refine_ls_weighting_scheme calc
_refine_ls_wR_factor_gt 0.0757
_refine_ls_wR_factor_ref 0.0864
_reflns_number_gt 3734
_reflns_number_total 4074
_reflns_threshold_expression >2\s(I)
_cod_data_source_file c1dt10551e.txt
_cod_data_source_block test1
_cod_depositor_comments
;
The following automatic conversions were performed:

'_symmetry_cell_setting' value 'Monoclinic' changed to 'monoclinic'
according to /home/saulius/struct/CIF-dictionaries/cif_core.dic
dictionary named 'cif_core.dic' version 2.4.1 from 2010-06-29.

Automatic conversion script
Id: cif_fix_values 1715 2011-07-08 13:25:40Z adriana 
;
_cod_original_sg_symbol_H-M Pc
_cod_database_code 7017135

loop_
_symmetry_equiv_pos_as_xyz
'x, y, z'
'x, -y, z+1/2'

loop_
_atom_site_label
_atom_site_type_symbol
_atom_site_fract_x
_atom_site_fract_y
_atom_site_fract_z
_atom_site_U_iso_or_equiv
_atom_site_adp_type
_atom_site_occupancy
_atom_site_symmetry_multiplicity
_atom_site_calc_flag
_atom_site_refinement_flags
C1 C 0.44434(10) 0.9698(4) 0.7045(2) 0.0319(5) Uani 1 1 d .
H1A H 0.4463 1.1116 0.6511 0.048 Uiso 1 1 calc R
H1B H 0.4825 0.9577 0.7799 0.048 Uiso 1 1 calc R
H1C H 0.4061 0.9714 0.7468 0.048 Uiso 1 1 calc R
C2 C 0.38776(8) 0.7593(3) 0.50030(19) 0.0219(4) Uani 1 1 d .
C3 C 0.38508(9) 0.5671(3) 0.4086(2) 0.0253(4) Uani 1 1 d .
H3 H 0.4184 0.4570 0.4244 0.030 Uiso 1 1 calc R
C4 C 0.33299(9) 0.5400(3) 0.2944(2) 0.0254(4) Uani 1 1 d .
H4 H 0.3318 0.4115 0.2335 0.030 Uiso 1 1 calc R
C5 C 0.28219(8) 0.7017(3) 0.26875(19) 0.0209(4) Uani 1 1 d .
C6 C 0.28532(9) 0.8906(3) 0.3630(2) 0.0266(4) Uani 1 1 d .
H6 H 0.2516 0.9992 0.3485 0.032 Uiso 1 1 calc R
C7 C 0.33732(9) 0.9211(3) 0.4776(2) 0.0255(4) Uani 1 1 d .
H7 H 0.3385 1.0489 0.5390 0.031 Uiso 1 1 calc R
C8 C 0.22445(9) 0.6719(3) 0.1453(2) 0.0243(4) Uani 1 1 d .
H8A H 0.2057 0.8235 0.1160 0.029 Uiso 1 1 calc R
H8B H 0.2388 0.6025 0.0629 0.029 Uiso 1 1 calc R
C9 C 0.12700(8) 0.5789(3) 0.26080(19) 0.0220(4) Uani 1 1 d .
H9 H 0.1136 0.7281 0.2807 0.026 Uiso 1 1 calc R
C10 C 0.10251(8) 0.3710(3) 0.29791(19) 0.0207(4) Uani 1 1 d .
C11 C 0.05075(8) 0.3138(3) 0.37868(19) 0.0205(4) Uani 1 1 d .
C12 C -0.00152(9) 0.4652(3) 0.3808(2) 0.0217(4) Uani 1 1 d .
H12 H -0.0041 0.6054 0.3302 0.026 Uiso 1 1 calc R
C13 C 0.05452(9) 0.1047(3) 0.4556(2) 0.0234(4) Uani 1 1 d .
H13 H 0.0893 0.0036 0.4556 0.028 Uiso 1 1 calc R
C14 C 0.00640(9) 0.0472(3) 0.5323(2) 0.0251(4) Uani 1 1 d .
H14 H 0.0091 -0.0926 0.5835 0.030 Uiso 1 1 calc R
C15 C -0.04533(9) 0.1957(3) 0.53311(19) 0.0245(4) Uani 1 1 d .
H15 H -0.0775 0.1543 0.5840 0.029 Uiso 1 1 calc R
C16 C -0.04996(9) 0.4076(3) 0.45839(19) 0.0216(4) Uani 1 1 d .
C17 C -0.10539(9) 0.5636(3) 0.4622(2) 0.0227(4) Uani 1 1 d .
C18 C -0.13112(9) 0.7421(3) 0.3714(2) 0.0250(4) Uani 1 1 d .
H18 H -0.1165 0.7950 0.2899 0.030 Uiso 1 1 calc R
C19 C -0.23000(9) 0.9990(3) 0.3623(2) 0.0269(4) Uani 1 1 d .
H19A H -0.2088 1.1178 0.3144 0.032 Uiso 1 1 calc R
H19B H -0.2469 1.0739 0.4398 0.032 Uiso 1 1 calc R
C20 C -0.28651(9) 0.8962(3) 0.2541(2) 0.0226(4) Uani 1 1 d .
C21 C -0.28214(9) 0.6885(3) 0.1810(2) 0.0245(4) Uani 1 1 d .
H21 H -0.2439 0.6017 0.2023 0.029 Uiso 1 1 calc R
C22 C -0.33385(9) 0.6071(3) 0.0763(2) 0.0242(4) Uani 1 1 d .
H22 H -0.3301 0.4672 0.0284 0.029 Uiso 1 1 calc R
C23 C -0.39090(9) 0.7358(3) 0.04395(19) 0.0238(4) Uani 1 1 d .
C24 C -0.39608(9) 0.9434(3) 0.1182(2) 0.0265(4) Uani 1 1 d .
H24 H -0.4345 1.0298 0.0977 0.032 Uiso 1 1 calc R
C25 C -0.34483(10) 1.0206(3) 0.2213(2) 0.0261(4) Uani 1 1 d .
H25 H -0.3490 1.1588 0.2705 0.031 Uiso 1 1 calc R
C26 C -0.44082(10) 0.4698(4) -0.1408(2) 0.0325(5) Uani 1 1 d .
H26A H -0.4034 0.4791 -0.1855 0.049 Uiso 1 1 calc R
H26B H -0.4795 0.4556 -0.2144 0.049 Uiso 1 1 calc R
H26C H -0.4369 0.3359 -0.0783 0.049 Uiso 1 1 calc R
N1 N 0.17450(7) 0.5215(2) 0.18956(17) 0.0208(3) Uani 1 1 d .
N2 N 0.18040(7) 0.2887(3) 0.18129(17) 0.0262(4) Uani 1 1 d .
N3 N 0.13655(7) 0.1958(3) 0.24673(16) 0.0254(4) Uani 1 1 d .
N4 N -0.14210(8) 0.5455(3) 0.56627(18) 0.0361(4) Uani 1 1 d .
N5 N -0.18878(9) 0.7041(3) 0.54319(19) 0.0355(4) Uani 1 1 d .
N6 N -0.18178(7) 0.8243(3) 0.42467(17) 0.0233(3) Uani 1 1 d .
O1 O 0.44155(6) 0.7748(2) 0.60910(13) 0.0276(3) Uani 1 1 d .
O2 O -0.44476(6) 0.6758(2) -0.05798(14) 0.0313(3) Uani 1 1 d .

loop_
_atom_site_aniso_label
_atom_site_aniso_U_11
_atom_site_aniso_U_22
_atom_site_aniso_U_33
_atom_site_aniso_U_23
_atom_site_aniso_U_13
_atom_site_aniso_U_12
C1 0.0304(11) 0.0362(12) 0.0270(11) -0.0049(9) 0.0004(9) -0.0033(8)
C2 0.0189(9) 0.0278(10) 0.0198(10) 0.0035(8) 0.0059(8) -0.0010(7)
C3 0.0229(9) 0.0241(10) 0.0294(11) 0.0025(8) 0.0064(8) 0.0064(8)
C4 0.0251(10) 0.0245(10) 0.0277(11) -0.0053(9) 0.0079(8) 0.0001(8)
C5 0.0199(9) 0.0219(9) 0.0217(10) 0.0045(8) 0.0063(7) -0.0006(7)
C6 0.0225(9) 0.0261(10) 0.0310(11) 0.0002(9) 0.0048(8) 0.0075(8)
C7 0.0275(10) 0.0250(10) 0.0241(11) -0.0039(8) 0.0056(8) 0.0035(8)
C8 0.0223(10) 0.0263(11) 0.0239(10) 0.0044(8) 0.0037(8) 0.0012(8)
C9 0.0236(10) 0.0195(10) 0.0217(10) -0.0012(8) 0.0019(8) 0.0034(7)
C10 0.0171(8) 0.0225(10) 0.0203(10) -0.0013(8) -0.0014(7) 0.0021(7)
C11 0.0217(9) 0.0203(9) 0.0180(10) -0.0045(8) 0.0008(7) -0.0026(7)
C12 0.0235(9) 0.0218(9) 0.0189(10) 0.0021(8) 0.0022(7) -0.0013(7)
C13 0.0252(9) 0.0222(10) 0.0205(9) -0.0026(8) -0.0013(8) 0.0003(8)
C14 0.0314(10) 0.0206(10) 0.0202(10) 0.0025(8) -0.0024(8) -0.0035(8)
C15 0.0274(10) 0.0276(10) 0.0184(10) -0.0026(8) 0.0047(8) -0.0059(8)
C16 0.0223(9) 0.0227(10) 0.0179(9) -0.0033(8) -0.0007(7) -0.0047(7)
C17 0.0225(9) 0.0268(10) 0.0191(9) -0.0018(8) 0.0046(7) -0.0047(8)
C18 0.0257(10) 0.0302(11) 0.0211(10) -0.0017(8) 0.0096(8) -0.0021(8)
C19 0.0290(10) 0.0255(10) 0.0267(10) -0.0031(8) 0.0068(8) 0.0023(8)
C20 0.0250(9) 0.0237(10) 0.0206(10) 0.0019(8) 0.0084(8) -0.0005(7)
C21 0.0235(9) 0.0255(10) 0.0261(11) 0.0008(8) 0.0089(8) 0.0023(8)
C22 0.0278(9) 0.0221(10) 0.0238(10) -0.0015(8) 0.0078(8) 0.0002(8)
C23 0.0237(9) 0.0286(10) 0.0198(10) 0.0031(8) 0.0059(8) 0.0000(8)
C24 0.0261(10) 0.0292(10) 0.0257(11) 0.0056(8) 0.0090(8) 0.0082(8)
C25 0.0349(10) 0.0212(10) 0.0237(10) -0.0006(8) 0.0096(8) 0.0054(8)
C26 0.0324(11) 0.0334(12) 0.0308(12) -0.0033(9) 0.0041(9) -0.0070(9)
N1 0.0187(7) 0.0187(8) 0.0243(8) -0.0001(7) 0.0028(6) 0.0008(6)
N2 0.0237(8) 0.0234(9) 0.0316(9) -0.0013(7) 0.0055(7) 0.0030(7)
N3 0.0219(8) 0.0222(9) 0.0330(9) -0.0027(7) 0.0073(7) -0.0003(6)
N4 0.0306(9) 0.0455(11) 0.0360(10) 0.0139(8) 0.0157(8) 0.0099(8)
N5 0.0335(9) 0.0458(11) 0.0305(10) 0.0124(8) 0.0144(8) 0.0090(8)
N6 0.0217(8) 0.0279(8) 0.0209(8) -0.0008(7) 0.0056(6) -0.0006(6)
O1 0.0242(7) 0.0326(8) 0.0242(7) -0.0012(6) 0.0006(6) 0.0033(6)
O2 0.0266(7) 0.0368(8) 0.0283(8) -0.0032(6) -0.0002(6) 0.0025(6)

loop_
_atom_type_symbol
_atom_type_description
_atom_type_scat_dispersion_real
_atom_type_scat_dispersion_imag
_atom_type_scat_source
C C 0.0033 0.0016 'International Tables Vol C Tables 4.2.6.8 and 6.1.1.4'
H H 0.0000 0.0000 'International Tables Vol C Tables 4.2.6.8 and 6.1.1.4'
N N 0.0061 0.0033 'International Tables Vol C Tables 4.2.6.8 and 6.1.1.4'
O O 0.0106 0.0060 'International Tables Vol C Tables 4.2.6.8 and 6.1.1.4'

loop_
_geom_angle_atom_site_label_1
_geom_angle_atom_site_label_2
_geom_angle_atom_site_label_3
_geom_angle
O1 C1 H1A 109.5
O1 C1 H1B 109.5
H1A C1 H1B 109.5
O1 C1 H1C 109.5
H1A C1 H1C 109.5
H1B C1 H1C 109.5
O1 C2 C7 124.08(17)
O1 C2 C3 116.25(16)
C7 C2 C3 119.67(17)
C4 C3 C2 120.04(17)
C4 C3 H3 120.0
C2 C3 H3 120.0
C3 C4 C5 121.21(17)
C3 C4 H4 119.4
C5 C4 H4 119.4
C6 C5 C4 117.83(17)
C6 C5 C8 120.50(15)
C4 C5 C8 121.65(16)
C7 C6 C5 121.71(16)
C7 C6 H6 119.1
C5 C6 H6 119.1
C6 C7 C2 119.52(17)
C6 C7 H7 120.2
C2 C7 H7 120.2
N1 C8 C5 110.60(14)
N1 C8 H8A 109.5
C5 C8 H8A 109.5
N1 C8 H8B 109.5
C5 C8 H8B 109.5
H8A C8 H8B 108.1
N1 C9 C10 105.37(16)
N1 C9 H9 127.3
C10 C9 H9 127.3
C9 C10 N3 107.53(16)
C9 C10 C11 132.33(17)
N3 C10 C11 120.13(16)
C13 C11 C12 119.34(16)
C13 C11 C10 119.06(16)
C12 C11 C10 121.60(16)
C11 C12 C16 120.61(17)
C11 C12 H12 119.7
C16 C12 H12 119.7
C14 C13 C11 120.08(17)
C14 C13 H13 120.0
C11 C13 H13 120.0
C15 C14 C13 120.44(17)
C15 C14 H14 119.8
C13 C14 H14 119.8
C14 C15 C16 120.71(17)
C14 C15 H15 119.6
C16 C15 H15 119.6
C15 C16 C12 118.80(16)
C15 C16 C17 119.55(16)
C12 C16 C17 121.64(16)
N4 C17 C18 107.26(16)
N4 C17 C16 121.99(16)
C18 C17 C16 130.74(17)
N6 C18 C17 105.71(17)
N6 C18 H18 127.1
C17 C18 H18 127.1
N6 C19 C20 112.90(16)
N6 C19 H19A 109.0
C20 C19 H19A 109.0
N6 C19 H19B 109.0
C20 C19 H19B 109.0
H19A C19 H19B 107.8
C21 C20 C25 117.98(17)
C21 C20 C19 123.16(16)
C25 C20 C19 118.80(17)
C20 C21 C22 121.39(17)
C20 C21 H21 119.3
C22 C21 H21 119.3
C23 C22 C21 119.55(17)
C23 C22 H22 120.2
C21 C22 H22 120.2
O2 C23 C22 125.03(17)
O2 C23 C24 115.47(16)
C22 C23 C24 119.50(17)
C25 C24 C23 120.21(17)
C25 C24 H24 119.9
C23 C24 H24 119.9
C24 C25 C20 121.36(18)
C24 C25 H25 119.3
C20 C25 H25 119.3
O2 C26 H26A 109.5
O2 C26 H26B 109.5
H26A C26 H26B 109.5
O2 C26 H26C 109.5
H26A C26 H26C 109.5
H26B C26 H26C 109.5
N2 N1 C9 110.91(14)
N2 N1 C8 119.02(15)
C9 N1 C8 129.19(16)
N3 N2 N1 107.15(14)
N2 N3 C10 109.04(15)
N5 N4 C17 109.42(16)
N4 N5 N6 106.97(15)
C18 N6 N5 110.64(15)
C18 N6 C19 128.60(16)
N5 N6 C19 120.40(15)
C2 O1 C1 116.62(14)
C23 O2 C26 117.51(15)

loop_
_geom_bond_atom_site_label_1
_geom_bond_atom_site_label_2
_geom_bond_distance
C1 O1 1.427(3)
C1 H1A 0.9600
C1 H1B 0.9600
C1 H1C 0.9600
C2 O1 1.367(2)
C2 C7 1.388(3)
C2 C3 1.393(3)
C3 C4 1.380(3)
C3 H3 0.9300
C4 C5 1.394(3)
C4 H4 0.9300
C5 C6 1.392(3)
C5 C8 1.512(3)
C6 C7 1.384(3)
C6 H6 0.9300
C7 H7 0.9300
C8 N1 1.475(2)
C8 H8A 0.9700
C8 H8B 0.9700
C9 N1 1.344(2)
C9 C10 1.368(3)
C9 H9 0.9300
C10 N3 1.371(2)
C10 C11 1.476(2)
C11 C13 1.393(3)
C11 C12 1.398(3)
C12 C16 1.399(3)
C12 H12 0.9300
C13 C14 1.388(3)
C13 H13 0.9300
C14 C15 1.377(3)
C14 H14 0.9300
C15 C16 1.397(3)
C15 H15 0.9300
C16 C17 1.469(3)
C17 N4 1.362(2)
C17 C18 1.372(3)
C18 N6 1.343(2)
C18 H18 0.9300
C19 N6 1.459(2)
C19 C20 1.519(3)
C19 H19A 0.9700
C19 H19B 0.9700
C20 C21 1.386(3)
C20 C25 1.394(3)
C21 C22 1.392(3)
C21 H21 0.9300
C22 C23 1.385(3)
C22 H22 0.9300
C23 O2 1.372(2)
C23 C24 1.394(3)
C24 C25 1.370(3)
C24 H24 0.9300
C25 H25 0.9300
C26 O2 1.425(3)
C26 H26A 0.9600
C26 H26B 0.9600
C26 H26C 0.9600
N1 N2 1.343(2)
N2 N3 1.313(2)
N4 N5 1.320(2)
N5 N6 1.343(2)
